data_2236313
loop_
_publ_author_name
'Schutte, M.'
'Brink, A.'
'Visser, H. G.'
'Roodt, A.'

_publ_section_title
;
 Tetra-\m~3~-hydroxido-tetrakis[tricarbonylrhenium(I)] pyridine
 tetrasolvate
;
_journal_coeditor_code HG5243
_journal_issue 9
_journal_name_full 'Acta Crystallographica Section E'
_journal_page_first m1208
_journal_page_last m1209
_journal_paper_doi 10.1107/S1600536812036033
_journal_volume 68
_journal_year 2012
_chemical_formula_iupac '[Re4 (OH)4 (C O)12], 4C5 H5 N'
_chemical_formula_moiety 'C12 H4 O16 Re4, 4(C5 H5 N)'
_chemical_formula_sum 'C32 H24 N4 O16 Re4'
_chemical_formula_weight 1465.39
_chemical_name_systematic
;
Tetra-\m~3~-hydroxido-tetrakis[tricarbonylrhenium(I)] pyridine tetrasolvate
;
_space_group_IT_number 14
_symmetry_cell_setting monoclinic
_symmetry_space_group_name_Hall '-P 2ybc'
_symmetry_space_group_name_H-M 'P 1 21/c 1'
_atom_sites_solution_hydrogens geom
_atom_sites_solution_primary direct
_atom_sites_solution_secondary difmap
_audit_creation_method 'WinGX routine CIF_UPDATE'
_cell_angle_alpha 90.000(5)
_cell_angle_beta 109.707(5)
_cell_angle_gamma 90.000(5)
_cell_formula_units_Z 4
_cell_length_a 11.895(5)
_cell_length_b 21.847(5)
_cell_length_c 16.245(5)
_cell_measurement_reflns_used 9793
_cell_measurement_temperature 100(2)
_cell_measurement_theta_max 28.06
_cell_measurement_theta_min 2.66
_cell_volume 3974(2)
_computing_cell_refinement 'SAINT-Plus (Bruker, 2008)'
_computing_data_collection 'APEX2 (Bruker, 2008)'
_computing_data_reduction 'SAINT-Plus (Bruker, 2008)'
_computing_molecular_graphics 'DIAMOND (Brandenburg & Putz, 2005)'
_computing_publication_material 'WinGX (Farrugia, 1999)'
_computing_structure_refinement 'SHELXL97 (Sheldrick, 2008)'
_computing_structure_solution 'SHELXS97 (Sheldrick, 2008)'
_diffrn_ambient_temperature 100(2)
_diffrn_measured_fraction_theta_full 0.998
_diffrn_measured_fraction_theta_max 0.998
_diffrn_measurement_device_type 'Bruker APEXII CCD'
_diffrn_measurement_method '\f and \w scans'
_diffrn_radiation_monochromator graphite
_diffrn_radiation_type MoK\a
_diffrn_radiation_wavelength 0.71073
_diffrn_reflns_av_R_equivalents 0.0636
_diffrn_reflns_limit_h_max 15
_diffrn_reflns_limit_h_min -15
_diffrn_reflns_limit_k_max 28
_diffrn_reflns_limit_k_min -28
_diffrn_reflns_limit_l_max 21
_diffrn_reflns_limit_l_min -20
_diffrn_reflns_number 68439
_diffrn_reflns_theta_full 28
_diffrn_reflns_theta_max 28
_diffrn_reflns_theta_min 2.6
_exptl_absorpt_coefficient_mu 12.218
_exptl_absorpt_correction_T_max 0.271
_exptl_absorpt_correction_T_min 0.211
_exptl_absorpt_correction_type multi-scan
_exptl_absorpt_process_details '(SADABS; Bruker, 2008)'
_exptl_crystal_colour colourless
_exptl_crystal_density_diffrn 2.449
_exptl_crystal_density_method 'not measured'
_exptl_crystal_description cuboid
_exptl_crystal_F_000 2688
_exptl_crystal_size_max 0.428
_exptl_crystal_size_mid 0.112
_exptl_crystal_size_min 0.107
_refine_diff_density_max 6.995
_refine_diff_density_min -6.094
_refine_ls_extinction_method none
_refine_ls_goodness_of_fit_ref 1.039
_refine_ls_hydrogen_treatment mixed
_refine_ls_matrix_type full
_refine_ls_number_parameters 516
_refine_ls_number_reflns 9594
_refine_ls_number_restraints 4
_refine_ls_restrained_S_all 1.039
_refine_ls_R_factor_all 0.0569
_refine_ls_R_factor_gt 0.043
_refine_ls_shift/su_max 0.001
_refine_ls_shift/su_mean 0
_refine_ls_structure_factor_coef Fsqd
_refine_ls_weighting_details 'calc w=1/[\s^2^(Fo^2^)+(0.0181P)^2^+118.6736P] where P=(Fo^2^+2Fc^2^)/3'
_refine_ls_weighting_scheme calc
_refine_ls_wR_factor_ref 0.0993
_reflns_number_gt 7966
_reflns_number_total 9594
_reflns_threshold_expression I>2\s(I)
_cod_data_source_file hg5243.cif
_cod_data_source_block I
_cod_original_sg_symbol_H-M 'P 21/c'
_cod_database_code 2236313
_cod_database_fobs_code 2236313

loop_
_symmetry_equiv_pos_as_xyz
'x, y, z'
'-x, y+1/2, -z+1/2'
'-x, -y, -z'
'x, -y-1/2, z-1/2'

loop_
_atom_site_type_symbol
_atom_site_label
_atom_site_fract_x
_atom_site_fract_y
_atom_site_fract_z
_atom_site_U_iso_or_equiv
_atom_site_adp_type
_atom_site_calc_flag
_atom_site_refinement_flags
_atom_site_occupancy
Re Re3 0.36392(3) 0.330517(15) 0.69816(2) 0.01378(7) Uani d . 1
Re Re4 0.36579(3) 0.431796(15) 0.85997(2) 0.01378(7) Uani d . 1
Re Re2 0.16248(3) 0.316708(15) 0.80536(2) 0.01277(8) Uani d . 1
O O1 0.1755(6) 0.3368(3) 0.6780(4) 0.0146(12) Uani d D 1
O O33 0.6355(6) 0.3461(4) 0.7514(4) 0.0299(17) Uani d . 1
C C23 -0.0056(8) 0.3095(4) 0.7695(5) 0.0146(17) Uani d . 1
O O4 0.3333(6) 0.4265(3) 0.7203(4) 0.0154(12) Uani d D 1
O O23 -0.1098(6) 0.3044(3) 0.7458(4) 0.0235(14) Uani d . 1
Re Re1 0.14174(3) 0.434793(15) 0.66166(2) 0.01489(8) Uani d . 1
O O3 0.3485(5) 0.3351(3) 0.8273(4) 0.0128(12) Uani d D 1
O O41 0.3519(6) 0.5714(3) 0.8711(5) 0.0258(15) Uani d . 1
O O42 0.3772(6) 0.4234(3) 1.0504(4) 0.0217(14) Uani d . 1
O O43 0.6378(6) 0.4340(3) 0.9300(4) 0.0257(15) Uani d . 1
C C43 0.5348(8) 0.4345(4) 0.9030(5) 0.0147(17) Uani d . 1
C C42 0.3727(8) 0.4268(4) 0.9792(6) 0.0195(19) Uani d . 1
C C41 0.3593(8) 0.5192(4) 0.8685(6) 0.0178(18) Uani d . 1
O O31 0.3407(7) 0.3349(3) 0.5051(4) 0.0277(16) Uani d . 1
O O21 0.1723(7) 0.3090(4) 0.9962(4) 0.0331(18) Uani d . 1
C C31 0.3503(8) 0.3337(4) 0.5783(6) 0.0189(18) Uani d . 1
C C21 0.1686(9) 0.3116(4) 0.9247(6) 0.022(2) Uani d . 1
C C33 0.5327(9) 0.3392(5) 0.7306(5) 0.021(2) Uani d . 1
O O22 0.1678(7) 0.1772(3) 0.7977(5) 0.0332(17) Uani d . 1
C C22 0.1671(8) 0.2291(4) 0.8013(6) 0.0192(18) Uani d . 1
O O32 0.3974(7) 0.1929(3) 0.6811(4) 0.0304(17) Uani d . 1
O O11 0.1210(8) 0.5739(3) 0.6689(6) 0.045(2) Uani d . 1
C C32 0.3824(9) 0.2454(5) 0.6885(6) 0.021(2) Uani d . 1
C C11 0.1278(9) 0.5215(5) 0.6665(7) 0.027(2) Uani d . 1
O O12 0.1361(7) 0.4482(4) 0.4735(5) 0.0336(18) Uani d . 1
C C12 0.1361(9) 0.4431(4) 0.5446(6) 0.023(2) Uani d . 1
C C13 -0.0265(9) 0.4291(4) 0.6207(6) 0.0206(19) Uani d . 1
O O13 -0.1292(7) 0.4231(3) 0.5947(5) 0.0320(17) Uani d . 1
N N1 0.5054(7) 0.2663(4) 0.9429(5) 0.0211(17) Uani d . 1
N N2 0.0085(8) 0.2811(4) 0.5546(5) 0.0247(18) Uani d . 1
N N3 0.0328(7) 0.4768(4) 0.8558(5) 0.0226(17) Uani d . 1
N N4 0.4824(7) 0.4935(4) 0.6715(5) 0.0224(17) Uani d . 1
C C305 -0.0787(10) 0.4596(5) 0.8305(7) 0.032(2) Uani d . 1
H H305 -0.0992 0.4236 0.7984 0.038 Uiso calc R 1
C C302 -0.0225(13) 0.5632(6) 0.9231(9) 0.047(3) Uani d . 1
H H302 0.0003 0.5985 0.9566 0.056 Uiso calc R 1
C C304 -0.1692(11) 0.4915(6) 0.8484(8) 0.040(3) Uani d . 1
H H304 -0.2472 0.4769 0.83 0.047 Uiso calc R 1
C C303 -0.1390(11) 0.5454(6) 0.8941(9) 0.042(3) Uani d . 1
H H303 -0.1971 0.5693 0.905 0.05 Uiso calc R 1
C C301 0.0622(11) 0.5286(5) 0.9025(8) 0.035(3) Uani d . 1
H H301 0.1412 0.5417 0.9216 0.042 Uiso calc R 1
C C403 0.6711(9) 0.5524(5) 0.6397(7) 0.026(2) Uani d . 1
H H403 0.7338 0.572 0.6285 0.031 Uiso calc R 1
C C402 0.6276(9) 0.4985(5) 0.5998(6) 0.024(2) Uani d . 1
H H402 0.6607 0.4807 0.5613 0.029 Uiso calc R 1
C C401 0.5332(9) 0.4701(5) 0.6170(6) 0.027(2) Uani d . 1
H H401 0.5043 0.4332 0.5893 0.032 Uiso calc R 1
C C404 0.6207(10) 0.5777(5) 0.6972(7) 0.029(2) Uani d . 1
H H404 0.6495 0.6142 0.7261 0.035 Uiso calc R 1
C C405 0.5257(10) 0.5471(5) 0.7108(7) 0.028(2) Uani d . 1
H H405 0.4905 0.5644 0.7485 0.034 Uiso calc R 1
C C205 -0.0490(10) 0.2326(5) 0.5699(7) 0.033(2) Uani d . 1
H H205 -0.0253 0.2164 0.6261 0.039 Uiso calc R 1
C C201 -0.0277(11) 0.3038(5) 0.4733(7) 0.035(3) Uani d . 1
H H201 0.0107 0.3382 0.462 0.042 Uiso calc R 1
C C204 -0.1424(11) 0.2052(6) 0.5054(9) 0.048(4) Uani d . 1
H H204 -0.181 0.1715 0.5184 0.058 Uiso calc R 1
C C203 -0.1781(12) 0.2284(7) 0.4218(9) 0.052(4) Uani d . 1
H H203 -0.2405 0.2105 0.3772 0.062 Uiso calc R 1
C C202 -0.1194(13) 0.2784(7) 0.4058(8) 0.053(4) Uani d . 1
H H202 -0.1412 0.295 0.35 0.063 Uiso calc R 1
C C105 0.5525(9) 0.2822(5) 1.0269(6) 0.023(2) Uani d . 1
H H105 0.5308 0.3196 1.0443 0.027 Uiso calc R 1
C C103 0.6650(9) 0.1902(5) 1.0643(6) 0.024(2) Uani d . 1
H H103 0.7184 0.1646 1.1048 0.029 Uiso calc R 1
C C104 0.6325(9) 0.2455(5) 1.0898(6) 0.027(2) Uani d . 1
H H104 0.6633 0.2581 1.1477 0.032 Uiso calc R 1
C C102 0.6167(10) 0.1732(5) 0.9773(6) 0.028(2) Uani d . 1
H H102 0.6372 0.136 0.9583 0.034 Uiso calc R 1
C C101 0.5376(10) 0.2124(5) 0.9189(6) 0.027(2) Uani d . 1
H H101 0.5055 0.2007 0.8606 0.032 Uiso calc R 1
O O2 0.1773(6) 0.4152(3) 0.7990(4) 0.0166(13) Uani d D 1
H H3 0.395(10) 0.316(6) 0.871(6) 0.06(4) Uiso d D 1
H H2 0.134(8) 0.436(4) 0.821(6) 0.02(3) Uiso d D 1
H H1 0.127(11) 0.319(6) 0.634(6) 0.07(5) Uiso d D 1
H H4 0.376(11) 0.452(5) 0.704(9) 0.07(5) Uiso d D 1

loop_
_atom_site_aniso_label
_atom_site_aniso_U_11
_atom_site_aniso_U_22
_atom_site_aniso_U_33
_atom_site_aniso_U_12
_atom_site_aniso_U_13
_atom_site_aniso_U_23
Re3 0.01351(13) 0.01541(12) 0.01219(11) 0.00124(9) 0.00403(9) 0.00039(8)
Re4 0.01351(13) 0.01541(12) 0.01219(11) 0.00124(9) 0.00403(9) 0.00039(8)
Re2 0.01148(17) 0.01394(16) 0.01229(15) -0.00146(12) 0.00322(12) -0.00020(12)
O1 0.014(3) 0.014(3) 0.010(3) 0.002(2) -0.003(2) 0.000(2)
O33 0.013(4) 0.053(5) 0.023(3) 0.006(3) 0.004(3) 0.005(3)
C23 0.017(5) 0.015(4) 0.010(4) -0.005(3) 0.003(3) 0.000(3)
O4 0.019(3) 0.014(3) 0.016(3) 0.001(3) 0.009(3) 0.005(2)
O23 0.016(4) 0.022(3) 0.032(4) -0.002(3) 0.008(3) 0.004(3)
Re1 0.01131(17) 0.01397(16) 0.01761(16) 0.00153(13) 0.00254(13) 0.00234(12)
O3 0.013(3) 0.013(3) 0.011(3) -0.001(2) 0.003(2) 0.000(2)
O41 0.028(4) 0.012(3) 0.034(4) -0.006(3) 0.006(3) -0.004(3)
O42 0.021(4) 0.029(4) 0.017(3) -0.006(3) 0.009(3) -0.003(3)
O43 0.017(4) 0.030(4) 0.030(4) -0.007(3) 0.008(3) -0.001(3)
C43 0.015(4) 0.014(4) 0.016(4) -0.004(3) 0.007(3) -0.004(3)
C42 0.015(5) 0.013(4) 0.029(5) -0.003(3) 0.006(4) -0.001(4)
C41 0.015(4) 0.016(4) 0.020(4) -0.001(3) 0.003(4) 0.002(3)
O31 0.034(4) 0.034(4) 0.016(3) 0.005(3) 0.009(3) 0.002(3)
O21 0.038(5) 0.049(5) 0.016(3) -0.012(4) 0.014(3) -0.002(3)
C31 0.019(5) 0.022(4) 0.015(4) 0.004(4) 0.003(3) 0.001(3)
C21 0.016(5) 0.019(4) 0.027(5) -0.005(4) 0.002(4) -0.002(4)
C33 0.023(5) 0.031(5) 0.006(4) 0.008(4) 0.002(3) -0.001(3)
O22 0.035(4) 0.018(4) 0.040(4) 0.001(3) 0.005(3) 0.000(3)
C22 0.012(4) 0.018(4) 0.023(4) 0.000(3) 0.001(4) 0.000(4)
O32 0.050(5) 0.017(3) 0.024(3) 0.008(3) 0.012(3) 0.000(3)
O11 0.047(5) 0.013(4) 0.056(5) 0.003(3) -0.007(4) 0.003(3)
C32 0.019(5) 0.029(5) 0.014(4) -0.004(4) 0.003(4) 0.002(4)
C11 0.016(5) 0.025(5) 0.027(5) 0.003(4) -0.008(4) 0.005(4)
O12 0.033(4) 0.039(4) 0.026(4) 0.006(3) 0.006(3) 0.016(3)
C12 0.016(5) 0.023(5) 0.023(5) 0.004(4) -0.001(4) 0.010(4)
C13 0.015(5) 0.020(4) 0.021(4) 0.004(4) -0.001(4) 0.000(4)
O13 0.022(4) 0.029(4) 0.042(4) 0.002(3) 0.006(3) 0.005(3)
N1 0.020(4) 0.027(4) 0.015(3) -0.004(3) 0.004(3) 0.003(3)
N2 0.022(4) 0.022(4) 0.026(4) 0.000(3) 0.003(3) -0.007(3)
N3 0.018(4) 0.022(4) 0.029(4) 0.003(3) 0.009(3) -0.005(3)
N4 0.022(4) 0.024(4) 0.023(4) -0.003(3) 0.009(3) 0.003(3)
C305 0.029(6) 0.032(6) 0.038(6) 0.001(5) 0.016(5) 0.004(5)
C302 0.067(10) 0.029(6) 0.052(7) 0.015(6) 0.030(7) -0.011(5)
C304 0.025(6) 0.047(7) 0.052(7) 0.006(5) 0.020(5) 0.014(6)
C303 0.037(7) 0.041(7) 0.057(8) 0.015(6) 0.029(6) 0.000(6)
C301 0.031(6) 0.030(6) 0.047(7) 0.002(5) 0.016(5) -0.007(5)
C403 0.026(5) 0.025(5) 0.031(5) 0.000(4) 0.016(4) 0.011(4)
C402 0.019(5) 0.034(5) 0.022(5) -0.001(4) 0.010(4) 0.002(4)
C401 0.026(6) 0.031(5) 0.022(5) -0.008(4) 0.006(4) -0.006(4)
C404 0.031(6) 0.017(5) 0.042(6) -0.005(4) 0.015(5) -0.005(4)
C405 0.034(6) 0.025(5) 0.034(5) 0.007(4) 0.021(5) 0.002(4)
C205 0.030(6) 0.035(6) 0.034(6) 0.002(5) 0.011(5) -0.015(5)
C201 0.041(7) 0.031(6) 0.023(5) 0.013(5) -0.001(5) -0.005(4)
C204 0.033(7) 0.045(7) 0.069(9) -0.017(6) 0.020(7) -0.035(7)
C203 0.030(7) 0.062(9) 0.046(7) 0.010(6) -0.009(6) -0.039(7)
C202 0.054(9) 0.067(9) 0.024(6) 0.016(7) -0.005(6) -0.024(6)
C105 0.025(5) 0.023(5) 0.020(4) 0.003(4) 0.007(4) 0.001(4)
C103 0.025(5) 0.024(5) 0.022(5) 0.004(4) 0.006(4) 0.005(4)
C104 0.026(6) 0.033(5) 0.015(4) -0.001(4) -0.002(4) 0.003(4)
C102 0.035(6) 0.029(5) 0.022(5) 0.015(5) 0.010(4) 0.003(4)
C101 0.032(6) 0.026(5) 0.020(5) 0.001(4) 0.005(4) 0.003(4)
O2 0.021(3) 0.015(3) 0.017(3) 0.001(3) 0.010(3) -0.002(2)

loop_
_atom_type_symbol
_atom_type_description
_atom_type_scat_dispersion_real
_atom_type_scat_dispersion_imag
_atom_type_scat_source
C C 0.0033 0.0016 'International Tables Vol C Tables 4.2.6.8 and 6.1.1.4'
H H 0 0 'International Tables Vol C Tables 4.2.6.8 and 6.1.1.4'
N N 0.0061 0.0033 'International Tables Vol C Tables 4.2.6.8 and 6.1.1.4'
O O 0.0106 0.006 'International Tables Vol C Tables 4.2.6.8 and 6.1.1.4'
Re Re -1.0185 7.231 'International Tables Vol C Tables 4.2.6.8 and 6.1.1.4'

loop_
_geom_angle_atom_site_label_1
_geom_angle_atom_site_label_2
_geom_angle_atom_site_label_3
_geom_angle
_geom_angle_publ_flag
C32 Re3 C31 85.6(4) ?
C32 Re3 C33 88.8(4) ?
C31 Re3 C33 89.8(4) ?
C32 Re3 O1 101.2(3) ?
C31 Re3 O1 96.7(3) ?
C33 Re3 O1 168.4(3) ?
C32 Re3 O3 100.1(3) ?
C31 Re3 O3 169.7(3) ?
C33 Re3 O3 98.8(3) ?
O1 Re3 O3 73.8(2) y
C32 Re3 O4 173.6(3) ?
C31 Re3 O4 99.9(3) ?
C33 Re3 O4 94.5(3) ?
O1 Re3 O4 75.0(2) y
O3 Re3 O4 73.9(2) y
C43 Re4 C42 87.2(4) ?
C43 Re4 C41 90.3(4) ?
C42 Re4 C41 88.4(4) ?
C43 Re4 O2 170.3(3) ?
C42 Re4 O2 98.0(3) ?
C41 Re4 O2 98.0(3) ?
C43 Re4 O3 97.0(3) ?
C42 Re4 O3 99.2(3) ?
C41 Re4 O3 169.6(3) ?
O2 Re4 O3 74.1(2) y
C43 Re4 O4 100.4(3) ?
C42 Re4 O4 170.3(3) ?
C41 Re4 O4 97.5(3) ?
O2 Re4 O4 73.7(2) y
O3 Re4 O4 74.0(2) y
C23 Re2 C22 86.9(4) ?
C23 Re2 C21 89.0(4) ?
C22 Re2 C21 89.2(4) ?
C23 Re2 O3 170.2(3) ?
C22 Re2 O3 98.7(3) ?
C21 Re2 O3 99.0(3) ?
C23 Re2 O2 99.4(3) ?
C22 Re2 O2 170.9(3) ?
C21 Re2 O2 97.5(3) ?
O3 Re2 O2 74.2(2) y
C23 Re2 O1 97.5(3) ?
C22 Re2 O1 99.0(3) ?
C21 Re2 O1 169.8(3) ?
O3 Re2 O1 73.8(2) y
O2 Re2 O1 73.8(2) y
Re3 O1 Re2 104.3(2) y
Re3 O1 Re1 102.7(3) y
Re2 O1 Re1 104.2(2) y
Re3 O1 H1 118(10) ?
Re2 O1 H1 117(10) ?
Re1 O1 H1 108(10) ?
O23 C23 Re2 178.7(8) ?
Re1 O4 Re4 104.2(3) y
Re1 O4 Re3 102.6(3) y
Re4 O4 Re3 104.0(2) y
Re1 O4 H4 117(10) ?
Re4 O4 H4 112(10) ?
Re3 O4 H4 116(10) ?
C12 Re1 C13 88.7(4) ?
C12 Re1 C11 88.4(4) ?
C13 Re1 C11 89.0(4) ?
C12 Re1 O4 97.2(3) ?
C13 Re1 O4 170.0(3) ?
C11 Re1 O4 99.1(3) ?
C12 Re1 O2 169.5(3) ?
C13 Re1 O2 99.5(3) ?
C11 Re1 O2 98.2(4) ?
O4 Re1 O2 73.7(2) y
C12 Re1 O1 99.2(3) ?
C13 Re1 O1 96.2(3) ?
C11 Re1 O1 170.8(3) ?
O4 Re1 O1 75.0(2) y
O2 Re1 O1 73.5(2) y
Re2 O3 Re3 104.4(2) y
Re2 O3 Re4 103.2(2) y
Re3 O3 Re4 104.4(2) y
Re2 O3 H3 112(10) ?
Re3 O3 H3 123(10) ?
Re4 O3 H3 107(10) ?
O43 C43 Re4 177.6(8) ?
O42 C42 Re4 179.5(9) ?
O41 C41 Re4 177.6(8) ?
O31 C31 Re3 178.9(9) ?
O21 C21 Re2 179.5(9) ?
O33 C33 Re3 178.0(9) ?
O22 C22 Re2 178.7(9) ?
O32 C32 Re3 177.3(9) ?
O11 C11 Re1 178.9(11) ?
O12 C12 Re1 178.1(9) ?
O13 C13 Re1 177.2(8) ?
C105 N1 C101 117.7(8) ?
C205 N2 C201 117.8(9) ?
C305 N3 C301 117.7(9) ?
C401 N4 C405 117.5(9) ?
N3 C305 C304 124.5(11) ?
N3 C305 H305 117.8 ?
C304 C305 H305 117.8 ?
C303 C302 C301 119.8(12) ?
C303 C302 H302 120.1 ?
C301 C302 H302 120.1 ?
C303 C304 C305 117.5(11) ?
C303 C304 H304 121.3 ?
C305 C304 H304 121.3 ?
C302 C303 C304 118.9(11) ?
C302 C303 H303 120.6 ?
C304 C303 H303 120.6 ?
N3 C301 C302 121.6(11) ?
N3 C301 H301 119.2 ?
C302 C301 H301 119.2 ?
C402 C403 C404 119.0(9) ?
C402 C403 H403 120.5 ?
C404 C403 H403 120.5 ?
C403 C402 C401 119.7(9) ?
C403 C402 H402 120.2 ?
C401 C402 H402 120.2 ?
N4 C401 C402 122.7(9) ?
N4 C401 H401 118.7 ?
C402 C401 H401 118.7 ?
C403 C404 C405 118.3(9) ?
C403 C404 H404 120.8 ?
C405 C404 H404 120.8 ?
N4 C405 C404 122.8(9) ?
N4 C405 H405 118.6 ?
C404 C405 H405 118.6 ?
N2 C205 C204 122.5(12) ?
N2 C205 H205 118.8 ?
C204 C205 H205 118.8 ?
N2 C201 C202 122.7(13) ?
N2 C201 H201 118.6 ?
C202 C201 H201 118.6 ?
C203 C204 C205 119.4(13) ?
C203 C204 H204 120.3 ?
C205 C204 H204 120.3 ?
C202 C203 C204 118.3(11) ?
C202 C203 H203 120.9 ?
C204 C203 H203 120.9 ?
C203 C202 C201 119.3(13) ?
C203 C202 H202 120.3 ?
C201 C202 H202 120.3 ?
N1 C105 C104 123.2(9) ?
N1 C105 H105 118.4 ?
C104 C105 H105 118.4 ?
C104 C103 C102 118.7(9) ?
C104 C103 H103 120.7 ?
C102 C103 H103 120.7 ?
C103 C104 C105 118.6(9) ?
C103 C104 H104 120.7 ?
C105 C104 H104 120.7 ?
C101 C102 C103 119.1(9) ?
C101 C102 H102 120.5 ?
C103 C102 H102 120.5 ?
N1 C101 C102 122.8(9) ?
N1 C101 H101 118.6 ?
C102 C101 H101 118.6 ?
Re4 O2 Re2 103.5(3) y
Re4 O2 Re1 104.6(3) y
Re2 O2 Re1 104.7(2) y
Re4 O2 H2 114(8) ?
Re2 O2 H2 115(8) ?
Re1 O2 H2 113(7) ?

loop_
_geom_bond_atom_site_label_1
_geom_bond_atom_site_label_2
_geom_bond_distance
_geom_bond_publ_flag
Re3 C32 1.886(10) y
Re3 C31 1.900(9) y
Re3 C33 1.906(10) y
Re3 O1 2.157(6) y
Re3 O3 2.168(6) y
Re3 O4 2.179(6) y
Re4 C43 1.893(9) y
Re4 C42 1.913(10) y
Re4 C41 1.918(9) y
Re4 O2 2.154(7) y
Re4 O3 2.172(6) y
Re4 O4 2.173(6) y
Re2 C23 1.891(9) y
Re2 C22 1.916(9) y
Re2 C21 1.918(10) y
Re2 O3 2.157(6) y
Re2 O2 2.165(6) y
Re2 O1 2.171(6) y
O1 Re1 2.178(6) y
O1 H1 0.85(2) ?
O33 C33 1.164(12) ?
C23 O23 1.173(11) ?
O4 Re1 2.160(6) y
O4 H4 0.85(2) ?
Re1 C12 1.888(10) y
Re1 C13 1.889(10) y
Re1 C11 1.907(10) y
Re1 O2 2.169(6) y
O3 H3 0.85(2) ?
O41 C41 1.146(11) ?
O42 C42 1.143(11) ?
O43 C43 1.154(11) ?
O31 C31 1.156(11) ?
O21 C21 1.149(11) ?
O22 C22 1.137(11) ?
O32 C32 1.172(12) ?
O11 C11 1.149(12) ?
O12 C12 1.161(12) ?
C13 O13 1.157(12) ?
N1 C105 1.334(12) ?
N1 C101 1.338(13) ?
N2 C205 1.328(14) ?
N2 C201 1.339(13) ?
N3 C305 1.304(14) ?
N3 C301 1.342(13) ?
N4 C401 1.331(13) ?
N4 C405 1.349(13) ?
C305 C304 1.392(16) ?
C305 H305 0.93 ?
C302 C303 1.362(19) ?
C302 C301 1.386(16) ?
C302 H302 0.93 ?
C304 C303 1.373(18) ?
C304 H304 0.93 ?
C303 H303 0.93 ?
C301 H301 0.93 ?
C403 C402 1.359(14) ?
C403 C404 1.385(14) ?
C403 H403 0.93 ?
C402 C401 1.392(14) ?
C402 H402 0.93 ?
C401 H401 0.93 ?
C404 C405 1.392(15) ?
C404 H404 0.93 ?
C405 H405 0.93 ?
C205 C204 1.380(16) ?
C205 H205 0.93 ?
C201 C202 1.376(16) ?
C201 H201 0.93 ?
C204 C203 1.38(2) ?
C204 H204 0.93 ?
C203 C202 1.37(2) ?
C203 H203 0.93 ?
C202 H202 0.93 ?
C105 C104 1.391(13) ?
C105 H105 0.93 ?
C103 C104 1.375(14) ?
C103 C102 1.386(13) ?
C103 H103 0.93 ?
C104 H104 0.93 ?
C102 C101 1.384(14) ?
C102 H102 0.93 ?
C101 H101 0.93 ?
O2 H2 0.85(2) ?

loop_
_geom_hbond_atom_site_label_D
_geom_hbond_atom_site_label_H
_geom_hbond_atom_site_label_A
_geom_hbond_site_symmetry_A
_geom_hbond_distance_DH
_geom_hbond_distance_HA
_geom_hbond_distance_DA
_geom_hbond_angle_DHA
C103 H103 O23 4_666 0.93 2.59 3.249(12) 127.9
C203 H203 O33 4_465 0.93 2.42 3.330(13) 166.3
C303 H303 O42 3_567 0.93 2.49 3.321(13) 149.4
C404 H404 O32 2_656 0.93 2.47 3.252(12) 141.6
O1 H1 N2 . 0.85(2) 1.76(4) 2.600(10) 170(16)
O2 H2 N3 . 0.85(2) 1.74(3) 2.586(10) 174(11)
O3 H3 N1 . 0.85(2) 1.79(4) 2.627(10) 165(14)
O4 H4 N4 . 0.85(2) 1.78(4) 2.620(10) 169(15)
